data_2225411
loop_
_publ_author_name
'Chernyshev, Vladimir V.'
'Kukushkin, Sergei Yu.'
'Velikodny, Yurii A.'

_publ_section_title
;
 Carvedilol dihydrogen phosphate propan-2-ol solvate from powder
 diffraction data
;
_journal_coeditor_code YA2118
_journal_issue 3
_journal_name_full 'Acta Crystallographica Section E'
_journal_page_first o613
_journal_paper_doi 10.1107/S1600536810005349
_journal_volume 66
_journal_year 2010
_chemical_formula_iupac 'C24 H27 N2 O4 + , H2 P O4 - , C3 H8 O'
_chemical_formula_moiety 'C24 H27 N2 O4 + , H2 P O4 - , C3 H8 O'
_chemical_formula_sum 'C27 H37 N2 O9 P'
_chemical_formula_weight 564.56
_chemical_name_common
;
Carvedilol dihydrogen phosphate isopropanol solvate
;
_chemical_name_systematic
;
3-(9<i>H</i>-carbazol-4-yloxy)-2-hydroxy-N-[2-(2-
methoxyphenoxy)ethyl]propan-1-aminium dihydrogen phosphate propan-2-ol
solvate
;
_space_group_IT_number 2
_symmetry_cell_setting triclinic
_symmetry_space_group_name_Hall '-P 1'
_symmetry_space_group_name_H-M 'P -1'
_audit_creation_method manual
_cell_angle_alpha 95.404(15)
_cell_angle_beta 94.635(16)
_cell_angle_gamma 71.247(14)
_cell_formula_units_Z 2
_cell_length_a 11.5516(11)
_cell_length_b 16.6523(19)
_cell_length_c 7.8643(8)
_cell_measurement_reflns_used 2009
_cell_measurement_temperature 295(2)
_cell_measurement_theta_max 42.75
_cell_measurement_theta_min 2.804
_cell_volume 1424.1(3)
_computing_cell_refinement '<i>MRIA</i> (Zlokazov & Chernyshev, 1992)'
_computing_data_collection
;
<i>G670 Imaging Plate Guinier Camera Software</i> (Huber, 2002)
;
_computing_data_reduction
;
<i>G670 Imaging Plate Guinier Camera Software</i> (Huber, 2002)
;
_computing_molecular_graphics 'PLATON (Spek, 2009)'
_computing_publication_material
;
<i>MRIA</i> (Zlokazov & Chernyshev, 1992) and SHELXL97 (Sheldrick,
2008)
;
_computing_structure_refinement '<i>MRIA</i> (Zlokazov & Chernyshev, 1992)'
_computing_structure_solution 'simulated annealing (Zhukov <i>et al.</i>,  2001)'
_diffrn_ambient_temperature 295(2)
_diffrn_measurement_device 'G670 Guinier camera imaging plate'
_diffrn_radiation_monochromator 'Curved Germanium (111)'
_diffrn_radiation_source 'line-focus sealed tube'
_diffrn_radiation_type CuK\a~1~
_diffrn_radiation_wavelength 1.54059
_exptl_absorpt_coefficient_mu 1.322
_exptl_absorpt_correction_type none
_exptl_crystal_density_diffrn 1.317
_exptl_crystal_density_method 'not measured'
_exptl_crystal_F_000 600
_pd_block_diffractogram_id Isoprop_pattern
_pd_char_colour 'light grey'
_pd_char_particle_morphology 'no specific habit'
_pd_instr_location
;
Dept. of Chemistry, Moscow State University, 119991 Moscow, Russia
;
_pd_meas_2theta_range_inc 0.01
_pd_meas_2theta_range_max 85.00
_pd_meas_2theta_range_min 3.50
_pd_meas_number_of_points 8151
_pd_meas_scan_method cont
_pd_prep_pressure 101
_pd_prep_temperature 295(2)
_pd_proc_2theta_range_inc 0.01
_pd_proc_2theta_range_max 85.00
_pd_proc_2theta_range_min 3.50
_pd_proc_info_excluded_regions none
_pd_proc_ls_background_function 'Chebyshev polynomial up to the 5th order'
_pd_proc_ls_pref_orient_corr
;
March-Dollase (Dollase, 1986); direction of preferred orientation 001,
texture parameter <i>r</i> = 0.978(4).
;
_pd_proc_ls_profile_function 'split-type pseudo-Voigt (Toraya, 1986)'
_pd_proc_ls_prof_R_factor 0.0199
_pd_proc_ls_prof_wR_expected 0.0123
_pd_proc_ls_prof_wR_factor 0.0261
_pd_proc_wavelength 1.54059
_pd_spec_mounting
;
thin layer in the specimen holder of the camera
;
_pd_spec_mount_mode transmission
_pd_spec_shape flat_sheet
_pd_spec_size_axial 15
_pd_spec_size_equat 1
_pd_spec_size_thick 1
_refine_diff_density_max 0.44
_refine_diff_density_min -0.38
_refine_ls_extinction_method none
_refine_ls_goodness_of_fit_all 2.1250
_refine_ls_hydrogen_treatment constr
_refine_ls_matrix_type fullcycle
_refine_ls_number_constraints 0
_refine_ls_number_parameters 183
_refine_ls_number_restraints 134
_refine_ls_shift/su_max .002
_refine_ls_shift/su_mean .000
_refine_ls_structure_factor_coef Inet
_refine_ls_weighting_scheme sigma
_cod_data_source_file ya2118.cif
_cod_data_source_block I
_cod_database_code 2225411

loop_
_symmetry_equiv_pos_as_xyz
'x, y, z'
'-x, -y, -z'

loop_
_atom_site_type_symbol
_atom_site_label
_atom_site_fract_x
_atom_site_fract_y
_atom_site_fract_z
_atom_site_U_iso_or_equiv
_atom_site_adp_type
_atom_site_calc_flag
_atom_site_refinement_flags
_atom_site_occupancy
_atom_site_disorder_assembly
_atom_site_disorder_group
C C1 0.1569(9) 0.4372(6) 0.1923(11) 0.081(5) Uiso d . 1 . .
H H1A 0.2323 0.3959 0.2322 0.097 Uiso calc . 1 . .
H H1B 0.1532 0.4318 0.0682 0.097 Uiso calc . 1 . .
C C2 0.0481(8) 0.4175(5) 0.2558(11) 0.060(4) Uiso d . 1 . .
H H2 0.0602 0.4105 0.3790 0.072 Uiso calc . 1 . .
C C3 0.0364(9) 0.3355(5) 0.1605(11) 0.075(5) Uiso d . 1 . .
H H3A -0.0284 0.3196 0.2051 0.090 Uiso calc . 1 . .
H H3B 0.0184 0.3429 0.0393 0.090 Uiso calc . 1 . .
C C4 0.1649(9) 0.1898(5) 0.1249(12) 0.074(4) Uiso d . 1 . .
C C5 0.0787(9) 0.1645(6) 0.0178(11) 0.082(5) Uiso d . 1 . .
H H5 0.0051 0.2044 -0.0149 0.098 Uiso calc . 1 . .
C C6 0.1032(9) 0.0783(5) -0.0411(11) 0.073(5) Uiso d . 1 . .
H H6 0.0436 0.0621 -0.1089 0.087 Uiso calc . 1 . .
C C7 0.2137(9) 0.0168(6) -0.0007(13) 0.081(4) Uiso d . 1 . .
H H7 0.2283 -0.0400 -0.0383 0.097 Uiso calc . 1 . .
C C8 0.3021(8) 0.0440(6) 0.0988(11) 0.063(4) Uiso d . 1 . .
N N9 0.4179(7) -0.0027(4) 0.1591(9) 0.059(3) Uiso d . 1 . .
H H9 0.4523 -0.0562 0.1356 0.071 Uiso calc . 1 . .
C C10 0.4702(9) 0.0498(6) 0.2632(11) 0.078(5) Uiso d . 1 . .
C C11 0.5820(9) 0.0296(6) 0.3584(12) 0.077(5) Uiso d . 1 . .
H H11 0.6350 -0.0259 0.3570 0.092 Uiso calc . 1 . .
C C12 0.6116(9) 0.0955(6) 0.4557(12) 0.090(5) Uiso d . 1 . .
H H12 0.6876 0.0842 0.5148 0.108 Uiso calc . 1 . .
C C13 0.5289(9) 0.1788(6) 0.4663(12) 0.077(4) Uiso d . 1 . .
H H13 0.5490 0.2209 0.5370 0.093 Uiso calc . 1 . .
C C14 0.4171(9) 0.1988(6) 0.3720(11) 0.068(4) Uiso d . 1 . .
H H14 0.3638 0.2543 0.3766 0.082 Uiso calc . 1 . .
C C15 0.3860(8) 0.1341(5) 0.2696(11) 0.062(4) Uiso d . 1 . .
C C16 0.2776(9) 0.1293(5) 0.1691(12) 0.073(5) Uiso d . 1 . .
O O17 0.1515(5) 0.2726(4) 0.1889(7) 0.070(3) Uiso d . 1 . .
O O18 -0.0596(6) 0.4879(4) 0.2224(7) 0.079(3) Uiso d . 1 . .
H H18 -0.1171 0.4835 0.2714 0.119 Uiso calc . 1 . .
N N19 0.1589(7) 0.5250(5) 0.2533(9) 0.085(4) Uiso d . 1 . .
H H19A 0.1570 0.5309 0.3680 0.102 Uiso calc . 1 . .
H H19B 0.0910 0.5632 0.2106 0.102 Uiso calc . 1 . .
C C20 0.2692(9) 0.5444(6) 0.2024(12) 0.074(4) Uiso d . 1 . .
H H20A 0.2722 0.5381 0.0788 0.089 Uiso calc . 1 . .
H H20B 0.3429 0.5043 0.2500 0.089 Uiso calc . 1 . .
C C21 0.2643(9) 0.6346(6) 0.2664(12) 0.086(5) Uiso d . 1 . .
H H21A 0.2850 0.6378 0.3883 0.103 Uiso calc . 1 . .
H H21B 0.3210 0.6529 0.2076 0.103 Uiso calc . 1 . .
O O22 0.1417(6) 0.6860(4) 0.2302(7) 0.070(3) Uiso d . 1 . .
C C23 0.0870(9) 0.7546(6) 0.3420(12) 0.080(5) Uiso d . 1 . .
C C24 -0.0359(9) 0.7649(6) 0.3745(12) 0.088(5) Uiso d . 1 . .
C C25 -0.1014(9) 0.8340(6) 0.4794(11) 0.091(5) Uiso d . 1 . .
H H25 -0.1817 0.8403 0.5024 0.109 Uiso calc . 1 . .
C C26 -0.0462(9) 0.8941(6) 0.5502(12) 0.079(4) Uiso d . 1 . .
H H26 -0.0902 0.9404 0.6197 0.095 Uiso calc . 1 . .
C C27 0.0740(9) 0.8846(6) 0.5168(13) 0.090(5) Uiso d . 1 . .
H H27 0.1095 0.9255 0.5613 0.108 Uiso calc . 1 . .
C C28 0.1419(9) 0.8137(6) 0.4164(12) 0.089(5) Uiso d . 1 . .
H H28 0.2236 0.8060 0.3994 0.107 Uiso calc . 1 . .
O O29 -0.0815(6) 0.7013(4) 0.3012(8) 0.073(3) Uiso d . 1 . .
C C30 -0.2122(9) 0.7240(6) 0.2683(12) 0.093(5) Uiso d . 1 . .
H H30A -0.2328 0.6752 0.2179 0.140 Uiso calc . 1 . .
H H30B -0.2387 0.7686 0.1913 0.140 Uiso calc . 1 . .
H H30C -0.2521 0.7432 0.3739 0.140 Uiso calc . 1 . .
P P31 -0.3639(3) 0.52870(19) 0.3615(4) 0.0600(14) Uiso d . 1 . .
O O32 -0.4390(6) 0.5878(4) 0.4988(9) 0.115(3) Uiso d . 1 . .
H H32 -0.4775 0.5615 0.5402 0.173 Uiso calc . 1 . .
O O33 -0.4183(6) 0.4583(4) 0.3049(8) 0.101(3) Uiso d . 1 . .
O O34 -0.2334(7) 0.4907(4) 0.4313(8) 0.127(3) Uiso d . 1 . .
O O35 -0.3653(6) 0.5787(4) 0.2088(8) 0.092(3) Uiso d . 1 . .
H H35 -0.4098 0.5644 0.1337 0.138 Uiso d . 1 . .
O O36 -0.4622(6) 0.3709(4) 0.0315(8) 0.085(3) Uiso d . 1 . .
H H36 -0.4178 0.3987 0.0706 0.128 Uiso calc . 1 . .
C C37 -0.4205(9) 0.2878(6) 0.0907(12) 0.089(5) Uiso d . 1 . .
H H37 -0.4595 0.2880 0.1970 0.107 Uiso calc . 1 . .
C C38 -0.2846(9) 0.2616(6) 0.1240(13) 0.093(5) Uiso d . 1 . .
H H38A -0.2642 0.3007 0.2095 0.140 Uiso calc . 1 . .
H H38B -0.2464 0.2619 0.0202 0.140 Uiso calc . 1 . .
H H38C -0.2561 0.2054 0.1635 0.140 Uiso calc . 1 . .
C C39 -0.4550(10) 0.2278(6) -0.0426(13) 0.105(5) Uiso d . 1 . .
H H39A -0.5424 0.2455 -0.0623 0.158 Uiso calc . 1 . .
H H39B -0.4272 0.1714 -0.0037 0.158 Uiso calc . 1 . .
H H39C -0.4175 0.2280 -0.1471 0.158 Uiso calc . 1 . .

loop_
_atom_type_symbol
_atom_type_description
_atom_type_scat_dispersion_real
_atom_type_scat_dispersion_imag
_atom_type_scat_source
P P 0.2955 0.4335 'International Tables Vol C Tables 4.2.6.8 and 6.1.1.4'
O O 0.0492 0.0322 'International Tables Vol C Tables 4.2.6.8 and 6.1.1.4'
N N 0.0311 0.0180 'International Tables Vol C Tables 4.2.6.8 and 6.1.1.4'
C C 0.0181 0.0091 'International Tables Vol C Tables 4.2.6.8 and 6.1.1.4'
H H 0.0000 0.0000 'International Tables Vol C Tables 4.2.6.8 and 6.1.1.4'

loop_
_geom_angle_atom_site_label_1
_geom_angle_atom_site_label_2
_geom_angle_atom_site_label_3
_geom_angle_site_symmetry_1
_geom_angle_site_symmetry_3
_geom_angle
_geom_angle_publ_flag
N19 C1 C2 . . 112.3(7) ?
N19 C1 H1A . . 109.2 ?
C2 C1 H1A . . 109.2 ?
N19 C1 H1B . . 109.1 ?
C2 C1 H1B . . 109.1 ?
H1A C1 H1B . . 107.9 ?
O18 C2 C1 . . 107.6(7) ?
O18 C2 C3 . . 110.5(7) ?
C1 C2 C3 . . 109.4(7) ?
O18 C2 H2 . . 109.7 ?
C1 C2 H2 . . 109.7 ?
C3 C2 H2 . . 109.8 ?
O17 C3 C2 . . 105.5(7) ?
O17 C3 H3A . . 110.6 ?
C2 C3 H3A . . 110.6 ?
O17 C3 H3B . . 110.6 ?
C2 C3 H3B . . 110.7 ?
H3A C3 H3B . . 108.7 ?
O17 C4 C5 . . 125.1(7) ?
O17 C4 C16 . . 115.3(8) ?
C5 C4 C16 . . 119.6(8) ?
C4 C5 C6 . . 120.0(8) ?
C4 C5 H5 . . 120.0 ?
C6 C5 H5 . . 120.0 ?
C7 C6 C5 . . 122.1(9) ?
C7 C6 H6 . . 119.0 ?
C5 C6 H6 . . 119.0 ?
C6 C7 C8 . . 117.3(9) ?
C6 C7 H7 . . 121.4 ?
C8 C7 H7 . . 121.3 ?
N9 C8 C7 . . 129.6(8) ?
N9 C8 C16 . . 108.1(8) ?
C7 C8 C16 . . 122.0(8) ?
C8 N9 C10 . . 109.8(7) ?
C8 N9 H9 . . 125.1 ?
C10 N9 H9 . . 125.1 ?
N9 C10 C11 . . 129.7(8) ?
N9 C10 C15 . . 108.6(8) ?
C11 C10 C15 . . 121.6(9) ?
C12 C11 C10 . . 117.9(8) ?
C12 C11 H11 . . 121.1 ?
C10 C11 H11 . . 121.1 ?
C11 C12 C13 . . 121.3(9) ?
C11 C12 H12 . . 119.3 ?
C13 C12 H12 . . 119.3 ?
C14 C13 C12 . . 120.7(9) ?
C14 C13 H13 . . 119.6 ?
C12 C13 H13 . . 119.7 ?
C13 C14 C15 . . 119.1(8) ?
C13 C14 H14 . . 120.4 ?
C15 C14 H14 . . 120.4 ?
C14 C15 C10 . . 119.2(8) ?
C14 C15 C16 . . 134.5(7) ?
C10 C15 C16 . . 106.1(8) ?
C4 C16 C8 . . 118.8(9) ?
C4 C16 C15 . . 133.7(8) ?
C8 C16 C15 . . 107.3(7) ?
C4 O17 C3 . . 118.1(7) ?
C2 O18 H18 . . 110 ?
C1 N19 C20 . . 113.6(7) ?
C1 N19 H19A . . 108.8 ?
C20 N19 H19A . . 108.9 ?
C1 N19 H19B . . 108.9 ?
C20 N19 H19B . . 108.9 ?
H19A N19 H19B . . 107.7 ?
N19 C20 C21 . . 110.7(7) ?
N19 C20 H20A . . 109.5 ?
C21 C20 H20A . . 109.5 ?
N19 C20 H20B . . 109.5 ?
C21 C20 H20B . . 109.5 ?
H20A C20 H20B . . 108.1 ?
O22 C21 C20 . . 105.5(8) ?
O22 C21 H21A . . 110.6 ?
C20 C21 H21A . . 110.7 ?
O22 C21 H21B . . 110.6 ?
C20 C21 H21B . . 110.6 ?
H21A C21 H21B . . 108.7 ?
C23 O22 C21 . . 119.7(7) ?
O22 C23 C28 . . 125.2(9) ?
O22 C23 C24 . . 115.2(9) ?
C28 C23 C24 . . 119.6(8) ?
O29 C24 C25 . . 124.2(10) ?
O29 C24 C23 . . 115.7(7) ?
C25 C24 C23 . . 120.0(10) ?
C24 C25 C26 . . 119.9(10) ?
C24 C25 H25 . . 120.1 ?
C26 C25 H25 . . 120.0 ?
C27 C26 C25 . . 120.1(8) ?
C27 C26 H26 . . 119.9 ?
C25 C26 H26 . . 120.0 ?
C26 C27 C28 . . 120.3(10) ?
C26 C27 H27 . . 119.9 ?
C28 C27 H27 . . 119.9 ?
C23 C28 C27 . . 120.0(10) ?
C23 C28 H28 . . 120.0 ?
C27 C28 H28 . . 120.0 ?
C24 O29 C30 . . 117.0(7) ?
O29 C30 H30A . . 109.5 ?
O29 C30 H30B . . 109.5 ?
H30A C30 H30B . . 109.5 ?
O29 C30 H30C . . 109.5 ?
H30A C30 H30C . . 109.5 ?
H30B C30 H30C . . 109.5 ?
O32 P31 O34 . . 109.5(4) ?
O32 P31 O33 . . 109.8(4) ?
O34 P31 O33 . . 109.7(4) ?
O32 P31 O35 . . 109.2(4) ?
O34 P31 O35 . . 109.6(5) ?
O33 P31 O35 . . 109.1(4) ?
P31 O32 H32 . . 107 ?
P31 O35 H35 . . 106 ?
C37 O36 H36 . . 111 ?
O36 C37 C38 . . 109.2(9) ?
O36 C37 C39 . . 108.8(8) ?
C38 C37 C39 . . 110.6(8) ?
O36 C37 H37 . . 109.4 ?
C38 C37 H37 . . 109.4 ?
C39 C37 H37 . . 109.4 ?
C37 C38 H38A . . 109.5 ?
C37 C38 H38B . . 109.5 ?
H38A C38 H38B . . 109.5 ?
C37 C38 H38C . . 109.5 ?
H38A C38 H38C . . 109.4 ?
H38B C38 H38C . . 109.5 ?
C37 C39 H39A . . 109.5 ?
C37 C39 H39B . . 109.5 ?
H39A C39 H39B . . 109.5 ?
C37 C39 H39C . . 109.5 ?
H39A C39 H39C . . 109.5 ?
H39B C39 H39C . . 109.5 ?

loop_
_geom_bond_atom_site_label_1
_geom_bond_atom_site_label_2
_geom_bond_site_symmetry_2
_geom_bond_distance
_geom_bond_publ_flag
C1 N19 . 1.502(12) ?
C1 C2 . 1.528(15) ?
C1 H1A . 0.97 ?
C1 H1B . 0.97 ?
C2 O18 . 1.435(9) ?
C2 C3 . 1.533(13) ?
C2 H2 . 0.98 ?
C3 O17 . 1.420(10) ?
C3 H3A . 0.97 ?
C3 H3B . 0.97 ?
C4 O17 . 1.387(11) ?
C4 C5 . 1.395(14) ?
C4 C16 . 1.407(12) ?
C5 C6 . 1.410(13) ?
C5 H5 . 0.93 ?
C6 C7 . 1.390(12) ?
C6 H6 . 0.93 ?
C7 C8 . 1.401(14) ?
C7 H7 . 0.93 ?
C8 N9 . 1.385(10) ?
C8 C16 . 1.422(12) ?
N9 C10 . 1.387(13) ?
N9 H9 . 0.86 ?
C10 C11 . 1.398(13) ?
C10 C15 . 1.427(11) ?
C11 C12 . 1.395(14) ?
C11 H11 . 0.93 ?
C12 C13 . 1.408(12) ?
C12 H12 . 0.93 ?
C13 C14 . 1.394(13) ?
C13 H13 . 0.93 ?
C14 C15 . 1.406(13) ?
C14 H14 . 0.93 ?
C15 C16 . 1.447(14) ?
O18 H18 . 0.82 ?
N19 C20 . 1.503(14) ?
N19 H19A . 0.90 ?
N19 H19B . 0.90 ?
C20 C21 . 1.523(13) ?
C20 H20A . 0.97 ?
C20 H20B . 0.97 ?
C21 O22 . 1.421(10) ?
C21 H21A . 0.97 ?
C21 H21B . 0.97 ?
O22 C23 . 1.383(10) ?
C23 C28 . 1.395(15) ?
C23 C24 . 1.415(15) ?
C24 O29 . 1.388(13) ?
C24 C25 . 1.392(12) ?
C25 C26 . 1.402(16) ?
C25 H25 . 0.93 ?
C26 C27 . 1.390(15) ?
C26 H26 . 0.93 ?
C27 C28 . 1.400(12) ?
C27 H27 . 0.93 ?
C28 H28 . 0.93 ?
O29 C30 . 1.441(12) ?
C30 H30A . 0.96 ?
C30 H30B . 0.96 ?
C30 H30C . 0.96 ?
P31 O32 . 1.513(7) ?
P31 O34 . 1.514(8) ?
P31 O33 . 1.516(8) ?
P31 O35 . 1.520(7) ?
O32 H32 . 0.82 ?
O35 H35 . 0.82 ?
O36 C37 . 1.421(11) ?
O36 H36 . 0.82 ?
C37 C38 . 1.496(14) ?
C37 C39 . 1.499(14) ?
C37 H37 . 0.98 ?
C38 H38A . 0.96 ?
C38 H38B . 0.96 ?
C38 H38C . 0.96 ?
C39 H39A . 0.96 ?
C39 H39B . 0.96 ?
C39 H39C . 0.96 ?

loop_
_geom_hbond_atom_site_label_D
_geom_hbond_atom_site_label_H
_geom_hbond_atom_site_label_A
_geom_hbond_site_symmetry_A
_geom_hbond_distance_DH
_geom_hbond_distance_HA
_geom_hbond_distance_DA
_geom_hbond_angle_DHA
O18 H18 O34 . 0.82 1.89 2.681(10) 165
N19 H19A O34 2_566 0.90 1.75 2.568(10) 149
N19 H19B O18 . 0.90 2.46 2.772(11) 101
N19 H19B O22 . 0.90 2.29 2.646(10) 103
O32 H32 O33 2_466 0.82 1.90 2.672(10) 156
O35 H35 O36 2_465 0.82 1.99 2.619(9) 132
O36 H36 O33 . 0.82 2.00 2.590(9) 128
